data_2230490
loop_
_publ_author_name
'Moumou, Mohamed'
'Benharref, Ahmed'
'Berraho, Moha'
'Daran, Jean-Claude'
'Akssira, Mohamed'
'Elhakmaoui, Ahmed'

_publ_section_title
;
 5,8-Dimethyl-3-methylene-2-oxo-3,3a,4,5,5a,6,8a,8b-octahydro-2<i>H</i>-1-oxa-s-indacene-5-carbaldehyde
;
_journal_coeditor_code SJ5146
_journal_issue 6
_journal_name_full 'Acta Crystallographica Section E'
_journal_page_first o1479
_journal_paper_doi 10.1107/S1600536811018344
_journal_volume 67
_journal_year 2011
_chemical_formula_iupac 'C15 H18 O3'
_chemical_formula_moiety 'C15 H18 O3'
_chemical_formula_sum 'C15 H18 O3'
_chemical_formula_weight 246.29
_chemical_name_systematic
;
5,8-Dimethyl-3-methylene-2-oxo-3,3a,4,5,5a,6,8a,8b-octahydro-
2<i>H</i>-1-oxa-s-indacene-5-carbaldehyde
;
_space_group_IT_number 19
_symmetry_cell_setting orthorhombic
_symmetry_space_group_name_Hall 'P 2ac 2ab'
_symmetry_space_group_name_H-M 'P 21 21 21'
_atom_sites_solution_hydrogens geom
_atom_sites_solution_primary direct
_atom_sites_solution_secondary difmap
_audit_creation_method SHELXL-97
_cell_angle_alpha 90.00
_cell_angle_beta 90.00
_cell_angle_gamma 90.00
_cell_formula_units_Z 4
_cell_length_a 9.5293(3)
_cell_length_b 9.7885(3)
_cell_length_c 13.7524(4)
_cell_measurement_reflns_used 22932
_cell_measurement_temperature 173(2)
_cell_measurement_theta_max 26.4
_cell_measurement_theta_min 2.6
_cell_volume 1282.79(7)
_computing_cell_refinement 'APEX2 and SAINT (Bruker, 2005)'
_computing_data_collection 'APEX2 (Bruker, 2005)'
_computing_data_reduction 'SAINT (Bruker, 2005)'
_computing_molecular_graphics 'ORTEP-3 for Windows (Farrugia, 1997)'
_computing_publication_material 'WinGX (Farrugia, 1999)'
_computing_structure_refinement 'SHELXL97 (Sheldrick, 2008)'
_computing_structure_solution 'SHELXS97 (Sheldrick, 2008)'
_diffrn_ambient_temperature 173(2)
_diffrn_measured_fraction_theta_full 0.999
_diffrn_measured_fraction_theta_max 0.999
_diffrn_measurement_device_type 'Bruker APEXII CCD area-detector'
_diffrn_measurement_method '\f and \w'
_diffrn_radiation_monochromator graphite
_diffrn_radiation_source 'fine-focus sealed tube'
_diffrn_radiation_type MoK\a
_diffrn_radiation_wavelength 0.71073
_diffrn_reflns_av_R_equivalents 0.0259
_diffrn_reflns_av_sigmaI/netI 0.0115
_diffrn_reflns_limit_h_max 11
_diffrn_reflns_limit_h_min -9
_diffrn_reflns_limit_k_max 12
_diffrn_reflns_limit_k_min -12
_diffrn_reflns_limit_l_max 17
_diffrn_reflns_limit_l_min -17
_diffrn_reflns_number 22932
_diffrn_reflns_theta_full 26.37
_diffrn_reflns_theta_max 26.37
_diffrn_reflns_theta_min 2.60
_diffrn_standards_number 0
_exptl_absorpt_coefficient_mu 0.088
_exptl_absorpt_correction_type none
_exptl_crystal_colour colourless
_exptl_crystal_density_diffrn 1.275
_exptl_crystal_density_method 'not measured'
_exptl_crystal_description platelet
_exptl_crystal_F_000 528
_exptl_crystal_size_max 0.50
_exptl_crystal_size_mid 0.33
_exptl_crystal_size_min 0.075
_refine_diff_density_max 0.181
_refine_diff_density_min -0.162
_refine_ls_extinction_method none
_refine_ls_goodness_of_fit_ref 1.086
_refine_ls_hydrogen_treatment constr
_refine_ls_matrix_type full
_refine_ls_number_parameters 165
_refine_ls_number_reflns 1517
_refine_ls_number_restraints 0
_refine_ls_restrained_S_all 1.086
_refine_ls_R_factor_all 0.0351
_refine_ls_R_factor_gt 0.0308
_refine_ls_shift/su_max 0.000
_refine_ls_shift/su_mean 0.000
_refine_ls_structure_factor_coef Fsqd
_refine_ls_weighting_details 'calc w=1/[\s^2^(Fo^2^)+(0.0511P)^2^+0.1837P] where P=(Fo^2^+2Fc^2^)/3'
_refine_ls_weighting_scheme calc
_refine_ls_wR_factor_gt 0.0808
_refine_ls_wR_factor_ref 0.0848
_reflns_number_gt 1403
_reflns_number_total 1517
_reflns_threshold_expression I>2\s(I)
_cod_data_source_file sj5146.cif
_cod_data_source_block I
_cod_database_code 2230490
_cod_database_fobs_code 2230490

loop_
_symmetry_equiv_pos_as_xyz
'x, y, z'
'-x+1/2, -y, z+1/2'
'x+1/2, -y+1/2, -z'
'-x, y+1/2, -z+1/2'

loop_
_atom_site_type_symbol
_atom_site_label
_atom_site_fract_x
_atom_site_fract_y
_atom_site_fract_z
_atom_site_U_iso_or_equiv
_atom_site_adp_type
_atom_site_calc_flag
_atom_site_refinement_flags
_atom_site_occupancy
_atom_site_symmetry_multiplicity
_atom_site_disorder_assembly
_atom_site_disorder_group
C C2 -0.05168(19) 0.3323(2) 0.83535(13) 0.0323(4) Uani d . 1 1 . .
C C3 -0.01615(19) 0.47821(19) 0.85677(12) 0.0307(4) Uani d . 1 1 . .
C C3A 0.12071(17) 0.47296(17) 0.91013(12) 0.0267(4) Uani d . 1 1 . .
H H3 0.0996 0.4573 0.9790 0.032 Uiso calc R 1 1 . .
C C4 0.22933(18) 0.58577(18) 0.90494(13) 0.0301(4) Uani d . 1 1 . .
H H4A 0.1903 0.6701 0.9303 0.036 Uiso calc R 1 1 . .
H H4B 0.2568 0.6010 0.8379 0.036 Uiso calc R 1 1 . .
C C5 0.3576(2) 0.54344(18) 0.96536(13) 0.0311(4) Uani d . 1 1 . .
C C5A 0.40893(18) 0.39541(18) 0.94628(13) 0.0288(4) Uani d . 1 1 . .
H H5A 0.4649 0.3698 1.0032 0.035 Uiso calc R 1 1 . .
C C6 0.5034(2) 0.3693(2) 0.85704(15) 0.0382(5) Uani d . 1 1 . .
H H6A 0.4700 0.4183 0.8003 0.046 Uiso calc R 1 1 . .
H H6B 0.6000 0.3950 0.8699 0.046 Uiso calc R 1 1 . .
C C7 0.4886(2) 0.2173(2) 0.84457(14) 0.0377(4) Uani d . 1 1 . .
H H7 0.5514 0.1638 0.8095 0.045 Uiso calc R 1 1 . .
C C8 0.3756(2) 0.16819(18) 0.88923(12) 0.0321(4) Uani d . 1 1 . .
C C8A 0.29432(17) 0.28351(16) 0.93605(11) 0.0254(3) Uani d . 1 1 . .
H H8A 0.2558 0.2568 0.9993 0.030 Uiso calc R 1 1 . .
C C8B 0.18260(17) 0.34167(17) 0.86986(12) 0.0252(3) Uani d . 1 1 . .
H H8B 0.2253 0.3615 0.8066 0.030 Uiso calc R 1 1 . .
C C9 -0.0975(2) 0.5818(2) 0.83263(14) 0.0386(4) Uani d . 1 1 . .
H H9A -0.1819 0.5660 0.8006 0.046 Uiso calc R 1 1 . .
H H9B -0.0705 0.6706 0.8477 0.046 Uiso calc R 1 1 . .
C C10 0.3226(2) 0.55169(19) 1.07397(14) 0.0379(4) Uani d . 1 1 . .
H H10 0.3857 0.5104 1.1164 0.046 Uiso calc R 1 1 . .
C C11 0.4789(2) 0.6450(2) 0.95088(17) 0.0439(5) Uani d . 1 1 . .
H H11A 0.4487 0.7350 0.9691 0.066 Uiso calc R 1 1 . .
H H11B 0.5069 0.6451 0.8838 0.066 Uiso calc R 1 1 . .
H H11C 0.5570 0.6184 0.9907 0.066 Uiso calc R 1 1 . .
C C12 0.3260(2) 0.02303(19) 0.89327(14) 0.0401(5) Uani d . 1 1 . .
H H12A 0.3250 -0.0075 0.9596 0.060 Uiso calc R 1 1 . .
H H12B 0.3882 -0.0337 0.8560 0.060 Uiso calc R 1 1 . .
H H12C 0.2330 0.0173 0.8668 0.060 Uiso calc R 1 1 . .
O O1 0.06185(12) 0.25263(13) 0.85447(9) 0.0302(3) Uani d . 1 1 . .
O O2 -0.16069(14) 0.28443(16) 0.80758(11) 0.0455(4) Uani d . 1 1 . .
O O3 0.22305(18) 0.60552(17) 1.10965(11) 0.0531(4) Uani d . 1 1 . .

loop_
_atom_site_aniso_label
_atom_site_aniso_U_11
_atom_site_aniso_U_22
_atom_site_aniso_U_33
_atom_site_aniso_U_12
_atom_site_aniso_U_13
_atom_site_aniso_U_23
C2 0.0276(9) 0.0415(10) 0.0279(8) 0.0015(8) 0.0021(7) -0.0003(8)
C3 0.0266(8) 0.0389(9) 0.0266(8) 0.0034(8) 0.0031(7) 0.0002(7)
C3A 0.0255(8) 0.0299(8) 0.0249(7) 0.0042(7) 0.0017(7) 0.0012(7)
C4 0.0310(9) 0.0268(8) 0.0324(8) 0.0032(8) -0.0011(7) 0.0029(7)
C5 0.0293(9) 0.0276(8) 0.0363(9) -0.0007(8) -0.0049(7) 0.0014(7)
C5A 0.0253(8) 0.0300(8) 0.0311(8) 0.0026(7) -0.0042(7) 0.0048(7)
C6 0.0260(9) 0.0436(11) 0.0450(10) 0.0037(8) 0.0069(8) 0.0072(9)
C7 0.0337(10) 0.0403(10) 0.0391(10) 0.0121(9) 0.0021(8) -0.0002(8)
C8 0.0370(9) 0.0315(8) 0.0277(8) 0.0087(8) -0.0050(7) 0.0024(7)
C8A 0.0284(8) 0.0252(7) 0.0224(7) 0.0017(7) -0.0006(6) 0.0031(6)
C8B 0.0234(8) 0.0284(8) 0.0238(7) 0.0000(7) 0.0024(6) 0.0013(6)
C9 0.0369(10) 0.0447(10) 0.0341(9) 0.0101(9) -0.0045(8) 0.0023(8)
C10 0.0452(11) 0.0324(9) 0.0361(9) -0.0010(9) -0.0088(8) -0.0034(7)
C11 0.0363(10) 0.0347(10) 0.0607(13) -0.0060(9) -0.0088(10) 0.0054(9)
C12 0.0527(12) 0.0303(9) 0.0373(9) 0.0080(9) -0.0072(9) -0.0012(8)
O1 0.0274(6) 0.0322(6) 0.0310(6) -0.0012(5) -0.0001(5) -0.0018(5)
O2 0.0287(7) 0.0547(9) 0.0530(8) -0.0036(7) -0.0043(6) -0.0080(7)
O3 0.0599(10) 0.0579(9) 0.0414(8) 0.0095(9) 0.0002(7) -0.0130(7)

loop_
_atom_type_symbol
_atom_type_description
_atom_type_scat_dispersion_real
_atom_type_scat_dispersion_imag
_atom_type_scat_source
C C 0.0033 0.0000 'International Tables Vol C Tables 4.2.6.8 and 6.1.1.4'
H H 0.0000 0.0000 'International Tables Vol C Tables 4.2.6.8 and 6.1.1.4'
O O 0.0106 0.0000 'International Tables Vol C Tables 4.2.6.8 and 6.1.1.4'

loop_
_geom_angle_atom_site_label_1
_geom_angle_atom_site_label_2
_geom_angle_atom_site_label_3
_geom_angle_site_symmetry_1
_geom_angle_site_symmetry_3
_geom_angle
_geom_angle_publ_flag
O2 C2 O1 . . 121.68(18) ?
O2 C2 C3 . . 129.07(18) ?
O1 C2 C3 . . 109.23(15) ?
C9 C3 C2 . . 123.43(17) ?
C9 C3 C3A . . 131.43(18) ?
C2 C3 C3A . . 105.12(14) ?
C3 C3A C4 . . 123.15(14) ?
C3 C3A C8B . . 100.87(14) ?
C4 C3A C8B . . 109.53(13) ?
C3 C3A H3 . . 107.4 ?
C4 C3A H3 . . 107.4 ?
C8B C3A H3 . . 107.4 ?
C3A C4 C5 . . 108.77(14) ?
C3A C4 H4A . . 109.9 ?
C5 C4 H4A . . 109.9 ?
C3A C4 H4B . . 109.9 ?
C5 C4 H4B . . 109.9 ?
H4A C4 H4B . . 108.3 ?
C10 C5 C4 . . 109.89(16) ?
C10 C5 C11 . . 104.81(16) ?
C4 C5 C11 . . 110.74(15) ?
C10 C5 C5A . . 106.41(14) ?
C4 C5 C5A . . 114.30(15) ?
C11 C5 C5A . . 110.18(15) ?
C6 C5A C5 . . 118.22(15) ?
C6 C5A C8A . . 102.79(14) ?
C5 C5A C8A . . 116.89(14) ?
C6 C5A H5A . . 106.0 ?
C5 C5A H5A . . 106.0 ?
C8A C5A H5A . . 106.0 ?
C7 C6 C5A . . 101.51(16) ?
C7 C6 H6A . . 111.5 ?
C5A C6 H6A . . 111.5 ?
C7 C6 H6B . . 111.5 ?
C5A C6 H6B . . 111.5 ?
H6A C6 H6B . . 109.3 ?
C8 C7 C6 . . 112.41(18) ?
C8 C7 H7 . . 123.8 ?
C6 C7 H7 . . 123.8 ?
C7 C8 C12 . . 128.02(18) ?
C7 C8 C8A . . 109.96(16) ?
C12 C8 C8A . . 122.00(16) ?
C8B C8A C8 . . 112.67(13) ?
C8B C8A C5A . . 106.51(13) ?
C8 C8A C5A . . 101.81(14) ?
C8B C8A H8A . . 111.8 ?
C8 C8A H8A . . 111.8 ?
C5A C8A H8A . . 111.8 ?
O1 C8B C8A . . 114.69(13) ?
O1 C8B C3A . . 104.61(13) ?
C8A C8B C3A . . 111.88(13) ?
O1 C8B H8B . . 108.5 ?
C8A C8B H8B . . 108.5 ?
C3A C8B H8B . . 108.5 ?
C3 C9 H9A . . 120.0 ?
C3 C9 H9B . . 120.0 ?
H9A C9 H9B . . 120.0 ?
O3 C10 C5 . . 126.73(19) ?
O3 C10 H10 . . 116.6 ?
C5 C10 H10 . . 116.6 ?
C5 C11 H11A . . 109.5 ?
C5 C11 H11B . . 109.5 ?
H11A C11 H11B . . 109.5 ?
C5 C11 H11C . . 109.5 ?
H11A C11 H11C . . 109.5 ?
H11B C11 H11C . . 109.5 ?
C8 C12 H12A . . 109.5 ?
C8 C12 H12B . . 109.5 ?
H12A C12 H12B . . 109.5 ?
C8 C12 H12C . . 109.5 ?
H12A C12 H12C . . 109.5 ?
H12B C12 H12C . . 109.5 ?
C2 O1 C8B . . 108.23(13) ?

loop_
_geom_bond_atom_site_label_1
_geom_bond_atom_site_label_2
_geom_bond_site_symmetry_2
_geom_bond_distance
_geom_bond_publ_flag
C2 O2 . 1.202(2) ?
C2 O1 . 1.360(2) ?
C2 C3 . 1.497(3) ?
C3 C9 . 1.319(3) ?
C3 C3A . 1.497(2) ?
C3A C4 . 1.515(2) ?
C3A C8B . 1.519(2) ?
C3A H3 . 0.9800 ?
C4 C5 . 1.535(2) ?
C4 H4A . 0.9700 ?
C4 H4B . 0.9700 ?
C5 C10 . 1.533(3) ?
C5 C11 . 1.538(3) ?
C5 C5A . 1.552(2) ?
C5A C6 . 1.544(3) ?
C5A C8A . 1.553(2) ?
C5A H5A . 0.9800 ?
C6 C7 . 1.504(3) ?
C6 H6A . 0.9700 ?
C6 H6B . 0.9700 ?
C7 C8 . 1.330(3) ?
C7 H7 . 0.9300 ?
C8 C12 . 1.499(3) ?
C8 C8A . 1.513(2) ?
C8A C8B . 1.512(2) ?
C8A H8A . 0.9800 ?
C8B O1 . 1.459(2) ?
C8B H8B . 0.9800 ?
C9 H9A . 0.9300 ?
C9 H9B . 0.9300 ?
C10 O3 . 1.191(2) ?
C10 H10 . 0.9300 ?
C11 H11A . 0.9600 ?
C11 H11B . 0.9600 ?
C11 H11C . 0.9600 ?
C12 H12A . 0.9600 ?
C12 H12B . 0.9600 ?
C12 H12C . 0.9600 ?

loop_
_cod_related_entry_id
_cod_related_entry_database
_cod_related_entry_code
1 ChemSpider 30656737
